data_2018296
loop_
_publ_author_name
'Krishnaswamy, Shobhana'
'Patil, Madhuri T.'
'Shashidhar, Mysore S.'

_publ_section_title
;
 Comparison of racemic <i>epi</i>-inosose and ({-})-<i>epi</i>-inosose
;
_journal_coeditor_code SF3158
_journal_issue 11
_journal_name_full 'Acta Crystallographica Section C'
_journal_page_first o435
_journal_page_last o438
_journal_paper_doi 10.1107/S0108270111039412
_journal_volume 67
_journal_year 2011
_chemical_formula_iupac 'C6 H10 O6'
_chemical_formula_moiety 'C6 H10 O6'
_chemical_formula_sum 'C6 H10 O6'
_chemical_formula_weight 178.14
_chemical_name_common 'Racemic epi-inosose'
_chemical_name_systematic
;
(2<i>RS</i>,3<i>SR</i>,5<i>SR</i>,6<i>SR</i>)-<i>epi</i>-inosose
;
_space_group_IT_number 29
_symmetry_cell_setting orthorhombic
_symmetry_space_group_name_Hall 'P 2c -2ac'
_symmetry_space_group_name_H-M 'P c a 21'
_atom_sites_solution_hydrogens geom
_atom_sites_solution_primary direct
_atom_sites_solution_secondary difmap
_audit_creation_method SHELXL-97
_cell_angle_alpha 90.00
_cell_angle_beta 90.00
_cell_angle_gamma 90.00
_cell_formula_units_Z 4
_cell_length_a 11.1825(18)
_cell_length_b 6.9752(12)
_cell_length_c 8.7930(15)
_cell_measurement_reflns_used 2280
_cell_measurement_temperature 297(2)
_cell_measurement_theta_max 27.78
_cell_measurement_theta_min 2.92
_cell_volume 685.9(2)
_computing_cell_refinement 'SAINT (Bruker, 2003)'
_computing_data_collection 'SMART (Bruker, 2003)'
_computing_data_reduction 'SAINT (Bruker, 2003)'
_computing_molecular_graphics 'ORTEP-3 (Farrugia, 1997) and Mercury (Macrae <i>et al.</i>, 2006)'
_computing_publication_material 'SHELXTL (Sheldrick, 2008) and PLATON (Spek, 2009)'
_computing_structure_refinement 'SHELXL97 (Sheldrick, 2008)'
_computing_structure_solution 'SHELXS97 (Sheldrick, 2008)'
_diffrn_ambient_temperature 297(2)
_diffrn_measured_fraction_theta_full 1.000
_diffrn_measured_fraction_theta_max 1.000
_diffrn_measurement_device 'Bruker SMART APEX'
_diffrn_measurement_device_type 'Bruker SMART APEX CCD area-detector'
_diffrn_measurement_method '\f and \w'
_diffrn_radiation_monochromator graphite
_diffrn_radiation_source 'fine-focus sealed tube'
_diffrn_radiation_type MoK\a
_diffrn_radiation_wavelength 0.71073
_diffrn_reflns_av_R_equivalents 0.0159
_diffrn_reflns_av_sigmaI/netI 0.0116
_diffrn_reflns_limit_h_max 13
_diffrn_reflns_limit_h_min -10
_diffrn_reflns_limit_k_max 8
_diffrn_reflns_limit_k_min -8
_diffrn_reflns_limit_l_max 10
_diffrn_reflns_limit_l_min -10
_diffrn_reflns_number 3225
_diffrn_reflns_theta_full 25.00
_diffrn_reflns_theta_max 25.00
_diffrn_reflns_theta_min 2.92
_exptl_absorpt_coefficient_mu 0.158
_exptl_absorpt_correction_T_max 0.9737
_exptl_absorpt_correction_T_min 0.9557
_exptl_absorpt_correction_type multi-scan
_exptl_absorpt_process_details '(SADABS; Bruker, 2003)'
_exptl_crystal_colour colourless
_exptl_crystal_density_diffrn 1.725
_exptl_crystal_density_method 'not measured'
_exptl_crystal_description prism
_exptl_crystal_F_000 376
_exptl_crystal_size_max 0.29
_exptl_crystal_size_mid 0.29
_exptl_crystal_size_min 0.17
_refine_diff_density_max 0.247
_refine_diff_density_min -0.127
_refine_ls_extinction_method none
_refine_ls_goodness_of_fit_ref 1.151
_refine_ls_hydrogen_treatment mixed
_refine_ls_matrix_type full
_refine_ls_number_parameters 129
_refine_ls_number_reflns 653
_refine_ls_number_restraints 1
_refine_ls_restrained_S_all 1.150
_refine_ls_R_factor_all 0.0265
_refine_ls_R_factor_gt 0.0263
_refine_ls_shift/su_max 0.002
_refine_ls_shift/su_mean 0.000
_refine_ls_structure_factor_coef Fsqd
_refine_ls_weighting_details 'calc w=1/[\s^2^(Fo^2^)+(0.0491P)^2^+0.0637P] where P=(Fo^2^+2Fc^2^)/3'
_refine_ls_weighting_scheme calc
_refine_ls_wR_factor_gt 0.0679
_refine_ls_wR_factor_ref 0.0680
_reflns_number_gt 647
_reflns_number_total 653
_reflns_threshold_expression I>2\s(I)
_cod_data_source_file sf3158.cif
_cod_data_source_block II
_cod_database_code 2018296
_cod_database_fobs_code 2018296

loop_
_symmetry_equiv_pos_as_xyz
'x, y, z'
'-x, -y, z+1/2'
'-x+1/2, y, z+1/2'
'x+1/2, -y, z'

loop_
_atom_site_type_symbol
_atom_site_label
_atom_site_fract_x
_atom_site_fract_y
_atom_site_fract_z
_atom_site_U_iso_or_equiv
_atom_site_adp_type
_atom_site_calc_flag
_atom_site_refinement_flags
_atom_site_occupancy
_atom_site_symmetry_multiplicity
O O1 -0.03349(15) 0.3927(3) -0.0752(2) 0.0405(5) Uani d . 1 1
O O2 0.19141(13) 0.4974(2) -0.03356(19) 0.0276(4) Uani d . 1 1
O O3 0.31840(13) 0.2909(2) 0.1949(2) 0.0285(4) Uani d . 1 1
O O4 0.19401(13) -0.0091(2) 0.3489(2) 0.0262(4) Uani d . 1 1
O O5 0.01515(14) -0.0554(2) 0.1209(2) 0.0286(4) Uani d . 1 1
O O6 -0.17930(12) 0.2105(2) 0.1184(2) 0.0260(4) Uani d . 1 1
C C1 0.00672(18) 0.3622(3) 0.0495(3) 0.0226(5) Uani d . 1 1
C C2 0.13256(17) 0.4188(3) 0.0947(2) 0.0222(5) Uani d . 1 1
H H7 0.1287 0.5159 0.1752 0.027 Uiso calc R 1 1
C C3 0.19932(18) 0.2409(3) 0.1551(3) 0.0222(5) Uani d . 1 1
H H8 0.2032 0.1469 0.0725 0.027 Uiso calc R 1 1
C C4 0.13021(18) 0.1496(3) 0.2869(2) 0.0215(4) Uani d . 1 1
H H9 0.1212 0.2461 0.3670 0.026 Uiso calc R 1 1
C C5 0.0049(2) 0.0883(3) 0.2355(2) 0.0217(5) Uani d . 1 1
H H10 -0.0385 0.0353 0.3227 0.026 Uiso calc R 1 1
C C6 -0.06406(18) 0.2616(3) 0.1732(3) 0.0227(4) Uani d . 1 1
H H11 -0.0750 0.3526 0.2570 0.027 Uiso calc R 1 1
H H6 -0.166(3) 0.147(4) 0.046(4) 0.040(9) Uiso d . 1 1
H H5 -0.044(3) -0.142(4) 0.139(3) 0.031(7) Uiso d . 1 1
H H2 0.246(4) 0.573(4) 0.000(5) 0.058(9) Uiso d . 1 1
H H4 0.215(3) -0.081(4) 0.286(4) 0.040(9) Uiso d . 1 1
H H3 0.316(3) 0.365(4) 0.275(5) 0.061(11) Uiso d . 1 1

loop_
_atom_site_aniso_label
_atom_site_aniso_U_11
_atom_site_aniso_U_22
_atom_site_aniso_U_33
_atom_site_aniso_U_12
_atom_site_aniso_U_13
_atom_site_aniso_U_23
O1 0.0343(8) 0.0523(10) 0.0348(10) -0.0097(7) -0.0117(8) 0.0174(10)
O2 0.0275(8) 0.0312(8) 0.0241(8) -0.0091(6) -0.0006(6) 0.0040(7)
O3 0.0182(7) 0.0361(9) 0.0311(9) 0.0002(6) -0.0011(7) -0.0015(8)
O4 0.0284(8) 0.0282(8) 0.0221(8) 0.0059(6) -0.0001(6) 0.0037(8)
O5 0.0314(8) 0.0255(8) 0.0290(9) -0.0023(7) -0.0005(8) -0.0047(7)
O6 0.0187(8) 0.0320(8) 0.0273(9) -0.0007(6) -0.0010(7) -0.0028(8)
C1 0.0239(10) 0.0206(9) 0.0234(11) 0.0027(7) -0.0029(9) 0.0023(9)
C2 0.0246(10) 0.0227(10) 0.0193(10) -0.0021(7) -0.0003(8) -0.0007(8)
C3 0.0188(8) 0.0263(10) 0.0215(12) -0.0004(8) -0.0008(8) -0.0030(8)
C4 0.0234(10) 0.0242(9) 0.0169(10) 0.0035(8) 0.0006(8) -0.0001(9)
C5 0.0227(10) 0.0248(10) 0.0175(11) -0.0005(8) 0.0024(8) 0.0006(8)
C6 0.0196(9) 0.0258(9) 0.0225(11) -0.0016(8) -0.0010(8) -0.0017(9)

loop_
_atom_type_symbol
_atom_type_description
_atom_type_scat_dispersion_real
_atom_type_scat_dispersion_imag
_atom_type_scat_source
C C 0.0033 0.0016 'International Tables Vol C Tables 4.2.6.8 and 6.1.1.4'
H H 0.0000 0.0000 'International Tables Vol C Tables 4.2.6.8 and 6.1.1.4'
O O 0.0106 0.0060 'International Tables Vol C Tables 4.2.6.8 and 6.1.1.4'

loop_
_geom_angle_atom_site_label_1
_geom_angle_atom_site_label_2
_geom_angle_atom_site_label_3
_geom_angle
_geom_angle_publ_flag
C2 O2 H2 107(3) no
C3 O3 H3 108(2) no
C4 O4 H4 112(2) no
C5 O5 H5 106.4(17) no
C6 O6 H6 104(2) no
O1 C1 C2 122.7(2) no
O1 C1 C6 122.65(19) no
C2 C1 C6 114.65(18) no
O2 C2 C1 108.87(17) no
O2 C2 C3 111.13(16) no
C1 C2 C3 109.29(16) no
O2 C2 H7 109.2 no
C1 C2 H7 109.2 no
C3 C2 H7 109.2 no
O3 C3 C4 112.90(19) no
O3 C3 C2 109.93(18) no
C4 C3 C2 110.54(16) no
O3 C3 H8 107.8 no
C4 C3 H8 107.8 no
C2 C3 H8 107.8 no
O4 C4 C5 110.74(16) no
O4 C4 C3 111.10(17) no
C5 C4 C3 110.75(17) no
O4 C4 H9 108.0 no
C5 C4 H9 108.0 no
C3 C4 H9 108.0 no
O5 C5 C4 109.33(16) no
O5 C5 C6 109.98(18) no
C4 C5 C6 110.20(16) no
O5 C5 H10 109.1 no
C4 C5 H10 109.1 no
C6 C5 H10 109.1 no
O6 C6 C1 110.24(18) no
O6 C6 C5 112.30(17) no
C1 C6 C5 110.97(16) no
O6 C6 H11 107.7 no
C1 C6 H11 107.7 no
C5 C6 H11 107.7 no

loop_
_geom_bond_atom_site_label_1
_geom_bond_atom_site_label_2
_geom_bond_distance
_geom_bond_publ_flag
O1 C1 1.204(3) no
O2 C2 1.416(3) no
O2 H2 0.85(4) no
O3 C3 1.420(2) no
O3 H3 0.87(4) no
O4 C4 1.425(2) no
O4 H4 0.78(4) no
O5 C5 1.426(3) no
O5 H5 0.91(3) no
O6 C6 1.421(3) no
O6 H6 0.79(3) no
C1 C2 1.515(3) no
C1 C6 1.517(3) no
C2 C3 1.543(3) no
C2 H7 0.9800 no
C3 C4 1.531(3) no
C3 H8 0.9800 no
C4 C5 1.533(3) no
C4 H9 0.9800 no
C5 C6 1.535(3) no
C5 H10 0.9800 no
C6 H11 0.9800 no

loop_
_geom_hbond_atom_site_label_D
_geom_hbond_atom_site_label_H
_geom_hbond_atom_site_label_A
_geom_hbond_site_symmetry_A
_geom_hbond_distance_DH
_geom_hbond_distance_HA
_geom_hbond_distance_DA
_geom_hbond_angle_DHA
O2 H2 O1 4_565 0.85(4) 2.57(4) 3.191(2) 131(3)
O2 H2 O6 4_565 0.85(4) 2.02(4) 2.833(2) 159(4)
O3 H3 O2 3 0.87(4) 1.93(4) 2.791(3) 172(4)
O4 H4 O6 4 0.78(4) 2.10(4) 2.844(2) 161(3)
O5 H5 O3 4_455 0.91(3) 1.92(3) 2.822(2) 171(2)
O6 H6 O4 2_554 0.79(3) 2.01(4) 2.760(2) 160(3)
C2 H7 O1 2_565 0.98 2.52 3.374(3) 145.3
C3 H8 O4 3_554 0.98 2.52 3.422(3) 152.4
C6 H11 O2 2_565 0.98 2.49 3.392(3) 153.5

loop_
_geom_torsion_atom_site_label_1
_geom_torsion_atom_site_label_2
_geom_torsion_atom_site_label_3
_geom_torsion_atom_site_label_4
_geom_torsion
_geom_torsion_publ_flag
O1 C1 C2 O2 -3.6(3) no
C6 C1 C2 O2 175.53(16) no
O1 C1 C2 C3 -125.2(2) no
C6 C1 C2 C3 54.0(2) no
O2 C2 C3 O3 58.6(2) no
C1 C2 C3 O3 178.73(18) no
O2 C2 C3 C4 -176.14(16) no
C1 C2 C3 C4 -56.0(2) no
O3 C3 C4 O4 -53.4(2) no
C2 C3 C4 O4 -176.96(16) no
O3 C3 C4 C5 -176.85(17) no
C2 C3 C4 C5 59.5(2) no
O4 C4 C5 O5 -60.6(2) no
C3 C4 C5 O5 63.1(2) no
O4 C4 C5 C6 178.37(18) no
C3 C4 C5 C6 -57.9(2) no
O1 C1 C6 O6 0.6(3) no
C2 C1 C6 O6 -178.56(16) no
O1 C1 C6 C5 125.7(2) no
C2 C1 C6 C5 -53.5(2) no
O5 C5 C6 O6 57.1(2) no
C4 C5 C6 O6 177.66(18) no
O5 C5 C6 C1 -66.8(2) no
C4 C5 C6 C1 53.8(2) no

loop_
_cod_related_entry_id
_cod_related_entry_database
_cod_related_entry_code
1 ChemSpider 439
